data_4122007
loop_
_publ_author_name
'Carrasco, Mario'
'Mendoza, Irene'
'Faust, Michelle'
'L\'opez-Serrano, Joaqu\'in'
'Peloso, Riccardo'
'Rodr\'iguez, Amor'
'Alvarez, Eleuterio'
'Maya, Celia'
'Power, Philip P.'
'Carmona, Ernesto'

_publ_section_title
;
 Terphenyl complexes of molybdenum and tungsten with quadruple metal-metal
 bonds and bridging carboxylate ligands.
;
_journal_issue 25
_journal_name_full 'Journal of the American Chemical Society'
_journal_page_first 9173
_journal_page_last 9180
_journal_paper_doi 10.1021/ja503750a
_journal_volume 136
_journal_year 2014
_chemical_formula_moiety '2(C48 H42 F6 Mo2 O4), C4 H10 O'
_chemical_formula_sum 'C100 H94 F12 Mo4 O9'
_chemical_formula_weight 2051.51
_chemical_name_systematic
; 
 ? 
;
_space_group_IT_number 2
_symmetry_cell_setting triclinic
_symmetry_space_group_name_Hall '-P 1'
_symmetry_space_group_name_H-M 'P -1'
_atom_sites_solution_hydrogens geom
_atom_sites_solution_primary direct
_atom_sites_solution_secondary difmap
_audit_creation_method SHELXL-97
_cell_angle_alpha 81.079(2)
_cell_angle_beta 89.802(2)
_cell_angle_gamma 87.103(2)
_cell_formula_units_Z 2
_cell_length_a 10.7561(6)
_cell_length_b 12.1811(6)
_cell_length_c 33.4375(18)
_cell_measurement_reflns_used 9886
_cell_measurement_temperature 173(2)
_cell_measurement_theta_max 25.93
_cell_measurement_theta_min 2.27
_cell_volume 4322.4(4)
_computing_cell_refinement 'APEX2 Software Suite (Bruker, 2007)'
_computing_data_collection 'APEX2 Software Suite (Bruker, 2007)'
_computing_data_reduction 'APEX2 Software Suite (Bruker, 2007)'
_computing_molecular_graphics 'SHELXTL (Sheldrick, 2008)'
_computing_publication_material 'SHELXTL and publCIF (Westrip, 2010)'
_computing_structure_refinement 'SHELXL97 (Sheldrick, 2008)'
_computing_structure_solution 'SIR2002 (Burla et al., 2003)'
_diffrn_ambient_temperature 173(2)
_diffrn_detector_area_resol_mean 8.26
_diffrn_measured_fraction_theta_full 0.988
_diffrn_measured_fraction_theta_max 0.988
_diffrn_measurement_device_type
;
 Bruker-Nonius X8kappa APEX II CCD area detector
;
_diffrn_measurement_method 'phi and omega scans with narrow frames'
_diffrn_radiation_monochromator graphite
_diffrn_radiation_source 'fine-focus sealed tube'
_diffrn_radiation_type MoK\a
_diffrn_radiation_wavelength 0.71073
_diffrn_reflns_av_R_equivalents 0.0675
_diffrn_reflns_av_sigmaI/netI 0.0471
_diffrn_reflns_limit_h_max 11
_diffrn_reflns_limit_h_min -12
_diffrn_reflns_limit_k_max 12
_diffrn_reflns_limit_k_min -14
_diffrn_reflns_limit_l_max 39
_diffrn_reflns_limit_l_min -40
_diffrn_reflns_number 105876
_diffrn_reflns_theta_full 25.25
_diffrn_reflns_theta_max 25.25
_diffrn_reflns_theta_min 1.23
_diffrn_standards_decay_% 0
_exptl_absorpt_coefficient_mu 0.653
_exptl_absorpt_correction_T_max 0.9496
_exptl_absorpt_correction_T_min 0.9375
_exptl_absorpt_correction_type multi-scan
_exptl_absorpt_process_details
;
program SADABS, Bruker (2001).
;
_exptl_crystal_colour pink
_exptl_crystal_density_diffrn 1.576
_exptl_crystal_density_method 'not measured'
_exptl_crystal_description prism
_exptl_crystal_F_000 2084
_exptl_crystal_size_max 0.10
_exptl_crystal_size_mid 0.09
_exptl_crystal_size_min 0.08
_refine_diff_density_max 2.273
_refine_diff_density_min -1.294
_refine_diff_density_rms 0.114
_refine_ls_extinction_method none
_refine_ls_goodness_of_fit_ref 1.057
_refine_ls_hydrogen_treatment constr
_refine_ls_matrix_type fullcycle
_refine_ls_number_parameters 1168
_refine_ls_number_reflns 15456
_refine_ls_number_restraints 297
_refine_ls_restrained_S_all 2.319
_refine_ls_R_factor_all 0.0726
_refine_ls_R_factor_gt 0.0516
_refine_ls_shift/su_max 0.002
_refine_ls_shift/su_mean 0.000
_refine_ls_structure_factor_coef Fsqd
_refine_ls_weighting_details 'calc w=1/[\s^2^(Fo^2^)+(0.0664P)^2^+13.6786P] where P=(Fo^2^+2Fc^2^)/3'
_refine_ls_weighting_scheme calc
_refine_ls_wR_factor_gt 0.1323
_refine_ls_wR_factor_ref 0.1421
_reflns_number_gt 11988
_reflns_number_total 15456
_reflns_threshold_expression >2sigma(I)
_cod_data_source_file ja503750a_si_001.cif
_cod_data_source_block 4a
_cod_depositor_comments
;
The following automatic conversions were performed:

'_symmetry_cell_setting' value 'Triclinic' changed to 'triclinic'
according to
/usr/data/users/saulius/crontab/automatic-downloads/rss-feeds/ACS/lib/dictionaries/cif_core.dic
dictionary named 'cif_core.dic' version 2.4.2 from 2011-04-26.

Automatic conversion script
Id: cif_fix_values 2281 2013-09-26 08:29:07Z andrius 

 Adding full bibliography for 4122003--4122009.cif.
;
_cod_database_code 4122007

loop_
_symmetry_equiv_pos_as_xyz
'x, y, z'
'-x, -y, -z'

loop_
_atom_site_label
_atom_site_type_symbol
_atom_site_fract_x
_atom_site_fract_y
_atom_site_fract_z
_atom_site_U_iso_or_equiv
_atom_site_adp_type
_atom_site_occupancy
_atom_site_symmetry_multiplicity
_atom_site_calc_flag
_atom_site_refinement_flags
_atom_site_disorder_assembly
_atom_site_disorder_group
Mo1 Mo 0.43974(8) 0.32739(7) 0.22336(3) 0.0194(2) Uani 1 1 d . . .
Mo2 Mo 0.50307(8) 0.20747(7) 0.27231(3) 0.0204(2) Uani 1 1 d . . .
O1 O 0.4549(7) 0.2097(6) 0.1827(2) 0.0275(17) Uani 1 1 d . . .
O2 O 0.5172(7) 0.0819(6) 0.2351(2) 0.0286(18) Uani 1 1 d . . .
O3 O 0.4255(7) 0.4529(6) 0.2610(3) 0.0300(18) Uani 1 1 d . . .
O4 O 0.4906(7) 0.3244(7) 0.3127(2) 0.0299(18) Uani 1 1 d . . .
C1 C 0.6188(9) 0.3799(8) 0.1991(3) 0.019(2) Uani 1 1 d . . .
C2 C 0.7369(9) 0.3412(8) 0.2154(3) 0.021(2) Uani 1 1 d . . .
C3 C 0.8460(10) 0.3622(9) 0.1942(4) 0.027(3) Uani 1 1 d . . .
H3 H 0.9239 0.3343 0.2059 0.033 Uiso 1 1 calc R . .
C4 C 0.8413(10) 0.4240(10) 0.1556(4) 0.031(3) Uani 1 1 d . . .
H4 H 0.9156 0.4371 0.1406 0.037 Uiso 1 1 calc R . .
C5 C 0.7284(10) 0.4664(9) 0.1393(4) 0.029(3) Uani 1 1 d . . .
H5 H 0.7256 0.5097 0.1131 0.034 Uiso 1 1 calc R . .
C6 C 0.6177(9) 0.4468(8) 0.1605(3) 0.022(2) Uani 1 1 d . . .
C7 C 0.7461(9) 0.2808(9) 0.2581(3) 0.025(2) Uani 1 1 d . . .
C8 C 0.7588(11) 0.3423(11) 0.2899(4) 0.035(3) Uani 1 1 d . . .
C9 C 0.7724(12) 0.2875(13) 0.3294(4) 0.045(3) Uani 1 1 d . . .
H9 H 0.7832 0.3287 0.3509 0.054 Uiso 1 1 calc R . .
C10 C 0.7702(11) 0.1736(14) 0.3373(4) 0.049(4) Uani 1 1 d . . .
H10 H 0.7746 0.1372 0.3645 0.058 Uiso 1 1 calc R . .
C11 C 0.7617(11) 0.1114(11) 0.3066(4) 0.041(3) Uani 1 1 d . . .
H11 H 0.7598 0.0327 0.3128 0.049 Uiso 1 1 calc R . .
C12 C 0.7558(10) 0.1638(9) 0.2660(4) 0.028(3) Uani 1 1 d . . .
C13 C 0.7613(14) 0.4677(11) 0.2813(5) 0.052(4) Uani 1 1 d . . .
H13A H 0.7513 0.4982 0.3066 0.078 Uiso 1 1 calc R . .
H13B H 0.6932 0.4974 0.2627 0.078 Uiso 1 1 calc R . .
H13C H 0.8410 0.4889 0.2689 0.078 Uiso 1 1 calc R . .
C14 C 0.7822(11) 0.0978(10) 0.2325(4) 0.039(3) Uani 1 1 d . . .
H14A H 0.7450 0.1373 0.2073 0.058 Uiso 1 1 calc R . .
H14B H 0.7465 0.0248 0.2392 0.058 Uiso 1 1 calc R . .
H14C H 0.8724 0.0880 0.2292 0.058 Uiso 1 1 calc R . .
C15 C 0.5026(10) 0.5074(9) 0.1417(3) 0.022(2) Uani 1 1 d . . .
C16 C 0.4407(10) 0.4720(9) 0.1095(3) 0.024(2) Uani 1 1 d . . .
C17 C 0.3422(10) 0.5373(10) 0.0905(4) 0.030(3) Uani 1 1 d . . .
H17 H 0.2994 0.5126 0.0690 0.035 Uiso 1 1 calc R . .
C18 C 0.3050(10) 0.6379(10) 0.1024(4) 0.030(3) Uani 1 1 d . . .
H18 H 0.2381 0.6823 0.0888 0.036 Uiso 1 1 calc R . .
C19 C 0.3661(11) 0.6732(9) 0.1339(4) 0.029(3) Uani 1 1 d . . .
H19 H 0.3405 0.7421 0.1421 0.035 Uiso 1 1 calc R . .
C20 C 0.4647(10) 0.6092(9) 0.1540(3) 0.026(2) Uani 1 1 d . . .
C21 C 0.4818(11) 0.3658(10) 0.0941(4) 0.033(3) Uani 1 1 d . . .
H21A H 0.4227 0.3084 0.1030 0.050 Uiso 1 1 calc R . .
H21B H 0.5648 0.3406 0.1048 0.050 Uiso 1 1 calc R . .
H21C H 0.4846 0.3796 0.0644 0.050 Uiso 1 1 calc R . .
C22 C 0.5327(12) 0.6540(9) 0.1867(4) 0.035(3) Uani 1 1 d . . .
H22A H 0.4983 0.7289 0.1889 0.053 Uiso 1 1 calc R . .
H22B H 0.6213 0.6574 0.1800 0.053 Uiso 1 1 calc R . .
H22C H 0.5229 0.6050 0.2126 0.053 Uiso 1 1 calc R . .
C23 C 0.3236(10) 0.1517(9) 0.2953(3) 0.025(2) Uani 1 1 d . . .
C24 C 0.2058(10) 0.1944(9) 0.2812(3) 0.026(2) Uani 1 1 d . . .
C25 C 0.0968(11) 0.1551(11) 0.2999(4) 0.037(3) Uani 1 1 d . . .
H25 H 0.0180 0.1840 0.2893 0.045 Uiso 1 1 calc R . .
C26 C 0.1037(12) 0.0739(11) 0.3339(4) 0.045(4) Uani 1 1 d . . .
H26 H 0.0298 0.0480 0.3470 0.054 Uiso 1 1 calc R . .
C27 C 0.2177(12) 0.0314(11) 0.3486(4) 0.045(4) Uani 1 1 d . . .
H27 H 0.2222 -0.0240 0.3720 0.054 Uiso 1 1 calc R . .
C28 C 0.3280(11) 0.0679(10) 0.3297(4) 0.031(3) Uani 1 1 d . . .
C29 C 0.1936(9) 0.2859(9) 0.2458(3) 0.024(2) Uani 1 1 d . . .
C30 C 0.1999(10) 0.2640(10) 0.2060(4) 0.028(3) Uani 1 1 d . . .
C31 C 0.1905(11) 0.3533(11) 0.1738(4) 0.036(3) Uani 1 1 d . . .
H31 H 0.2012 0.3396 0.1467 0.043 Uiso 1 1 calc R . .
C32 C 0.1660(11) 0.4609(11) 0.1811(4) 0.036(3) Uani 1 1 d . . .
H32 H 0.1612 0.5207 0.1592 0.044 Uiso 1 1 calc R . .
C33 C 0.1486(11) 0.4815(10) 0.2197(4) 0.038(3) Uani 1 1 d . . .
H33 H 0.1263 0.5550 0.2241 0.045 Uiso 1 1 calc R . .
C34 C 0.1629(11) 0.3970(10) 0.2528(4) 0.031(3) Uani 1 1 d . . .
C35 C 0.1968(12) 0.1465(11) 0.1974(4) 0.041(3) Uani 1 1 d . . .
H35A H 0.2581 0.0990 0.2146 0.061 Uiso 1 1 calc R . .
H35B H 0.2168 0.1449 0.1689 0.061 Uiso 1 1 calc R . .
H35C H 0.1135 0.1191 0.2031 0.061 Uiso 1 1 calc R . .
C36 C 0.1380(14) 0.4204(12) 0.2950(4) 0.050(4) Uani 1 1 d . . .
H36A H 0.1401 0.5005 0.2954 0.075 Uiso 1 1 calc R . .
H36B H 0.2018 0.3809 0.3135 0.075 Uiso 1 1 calc R . .
H36C H 0.0558 0.3949 0.3037 0.075 Uiso 1 1 calc R . .
C37 C 0.4470(11) 0.0116(10) 0.3475(4) 0.038(3) Uani 1 1 d . . .
C38 C 0.5022(13) 0.0474(13) 0.3811(4) 0.050(4) Uani 1 1 d . . .
C39 C 0.6061(16) -0.0156(16) 0.3990(5) 0.070(6) Uani 1 1 d . . .
H39 H 0.6448 0.0064 0.4218 0.084 Uiso 1 1 calc R . .
C40 C 0.6529(15) -0.1084(16) 0.3842(7) 0.080(7) Uani 1 1 d . . .
H40 H 0.7243 -0.1487 0.3965 0.096 Uiso 1 1 calc R . .
C41 C 0.5983(14) -0.1432(13) 0.3520(6) 0.067(5) Uani 1 1 d . . .
H41 H 0.6309 -0.2080 0.3424 0.080 Uiso 1 1 calc R . .
C42 C 0.4951(12) -0.0842(11) 0.3334(5) 0.048(4) Uani 1 1 d . . .
C43 C 0.4522(16) 0.1466(15) 0.3980(5) 0.064(5) Uani 1 1 d . . .
H43A H 0.4904 0.1478 0.4244 0.096 Uiso 1 1 calc R . .
H43B H 0.3617 0.1432 0.4010 0.096 Uiso 1 1 calc R . .
H43C H 0.4714 0.2142 0.3795 0.096 Uiso 1 1 calc R . .
C44 C 0.4326(15) -0.1288(11) 0.2994(5) 0.060(4) Uani 1 1 d . . .
H44A H 0.3639 -0.1741 0.3103 0.089 Uiso 1 1 calc R . .
H44B H 0.4931 -0.1747 0.2864 0.089 Uiso 1 1 calc R . .
H44C H 0.4001 -0.0666 0.2794 0.089 Uiso 1 1 calc R . .
C45 C 0.4927(11) 0.1127(9) 0.1984(4) 0.030(3) Uani 1 1 d . A .
C46 C 0.5105(8) 0.0261(6) 0.1697(2) 0.047(4) Uani 1 1 d GD . .
F1A F 0.5926(12) -0.0496(10) 0.1811(4) 0.055(4) Uani 0.50 1 d PGDU A 1
F2A F 0.5294(16) 0.0619(9) 0.1343(3) 0.075(5) Uani 0.50 1 d PGDU A 1
F3A F 0.4137(10) -0.0313(11) 0.1692(5) 0.055(4) Uani 0.50 1 d PGDU A 1
F1B F 0.6169(10) 0.0345(12) 0.1555(5) 0.100(6) Uani 0.50 1 d PGDU A 2
F2B F 0.4423(15) 0.0574(10) 0.1373(4) 0.085(5) Uani 0.50 1 d PGDU A 2
F3B F 0.4873(14) -0.0600(7) 0.1844(3) 0.111(7) Uani 0.50 1 d PGDU A 2
C47 C 0.4545(11) 0.4217(10) 0.2976(4) 0.033(3) Uani 1 1 d . B .
C48 C 0.4401(9) 0.5075(7) 0.3261(3) 0.053(4) Uani 1 1 d GD . .
F4A F 0.5058(15) 0.4708(11) 0.3616(4) 0.088(5) Uani 0.50 1 d PGDU B 1
F5A F 0.3259(8) 0.5501(12) 0.3300(5) 0.112(7) Uani 0.50 1 d PGDU B 1
F6A F 0.5262(12) 0.5941(11) 0.3123(5) 0.099(7) Uani 0.50 1 d PGDU B 1
F4B F 0.3906(15) 0.4747(10) 0.3579(3) 0.067(5) Uani 0.50 1 d PGDU B 2
F5B F 0.3637(12) 0.5922(10) 0.3129(4) 0.074(5) Uani 0.50 1 d PGDU B 2
F6B F 0.5305(9) 0.5571(11) 0.3297(4) 0.100(6) Uani 0.50 1 d PGDU B 2
Mo3 Mo 0.94078(8) 0.93259(7) 0.00523(3) 0.0181(2) Uani 1 1 d . . .
F7 F 1.3285(9) 0.7147(9) 0.0019(3) 0.078(3) Uani 1 1 d U . .
F8 F 1.3825(9) 0.8340(8) -0.0480(4) 0.082(3) Uani 1 1 d U . .
F9 F 1.2510(9) 0.7164(8) -0.0550(3) 0.068(3) Uani 1 1 d U . .
O5 O 1.0837(7) 0.8203(6) -0.0096(2) 0.0234(16) Uani 1 1 d . . .
O6 O 0.7924(7) 1.0363(6) 0.0221(2) 0.0238(16) Uani 1 1 d . . .
C49 C 0.9826(9) 0.8712(8) 0.0690(3) 0.019(2) Uani 1 1 d . . .
C50 C 0.9307(10) 0.7709(8) 0.0859(3) 0.021(2) Uani 1 1 d . . .
C51 C 0.9615(11) 0.7204(9) 0.1254(3) 0.027(2) Uani 1 1 d . . .
H51 H 0.9261 0.6524 0.1364 0.032 Uiso 1 1 calc R . .
C52 C 1.0430(12) 0.7687(9) 0.1485(3) 0.031(3) Uani 1 1 d . . .
H52 H 1.0659 0.7325 0.1749 0.038 Uiso 1 1 calc R . .
C53 C 1.0910(11) 0.8695(9) 0.1333(3) 0.029(3) Uani 1 1 d . . .
H53 H 1.1456 0.9040 0.1492 0.034 Uiso 1 1 calc R . .
C54 C 1.0586(10) 0.9200(9) 0.0944(3) 0.021(2) Uani 1 1 d . . .
C55 C 1.1008(10) 1.0353(9) 0.0806(3) 0.025(2) Uani 1 1 d . . .
C56 C 1.2134(11) 1.0551(10) 0.0598(3) 0.030(3) Uani 1 1 d . . .
C57 C 1.2445(13) 1.1667(11) 0.0472(4) 0.041(3) Uani 1 1 d . . .
H57 H 1.3168 1.1820 0.0313 0.049 Uiso 1 1 calc R . .
C58 C 1.1706(13) 1.2531(10) 0.0579(4) 0.041(3) Uani 1 1 d . . .
H58 H 1.1919 1.3276 0.0489 0.049 Uiso 1 1 calc R . .
C59 C 1.0672(13) 1.2333(10) 0.0811(4) 0.040(3) Uani 1 1 d . . .
H59 H 1.0210 1.2938 0.0898 0.048 Uiso 1 1 calc R . .
C60 C 1.0286(11) 1.1255(9) 0.0923(3) 0.029(3) Uani 1 1 d . . .
C61 C 1.3094(12) 0.9617(11) 0.0577(4) 0.039(3) Uani 1 1 d . . .
H61A H 1.3593 0.9490 0.0826 0.059 Uiso 1 1 calc R . .
H61B H 1.3638 0.9817 0.0344 0.059 Uiso 1 1 calc R . .
H61C H 1.2676 0.8938 0.0548 0.059 Uiso 1 1 calc R . .
C62 C 0.9138(12) 1.1056(10) 0.1181(4) 0.039(3) Uani 1 1 d . . .
H62A H 0.8735 1.1772 0.1218 0.058 Uiso 1 1 calc R . .
H62B H 0.9377 1.0631 0.1445 0.058 Uiso 1 1 calc R . .
H62C H 0.8559 1.0635 0.1046 0.058 Uiso 1 1 calc R . .
C63 C 0.8354(10) 0.7139(9) 0.0643(3) 0.024(2) Uani 1 1 d . . .
C64 C 0.7094(11) 0.7493(10) 0.0658(4) 0.031(3) Uani 1 1 d . . .
C65 C 0.6219(11) 0.6922(11) 0.0481(4) 0.039(3) Uani 1 1 d . . .
H65 H 0.5366 0.7161 0.0486 0.046 Uiso 1 1 calc R . .
C66 C 0.6563(13) 0.6010(12) 0.0298(4) 0.044(4) Uani 1 1 d . . .
H66 H 0.5952 0.5635 0.0174 0.053 Uiso 1 1 calc R . .
C67 C 0.7799(13) 0.5651(10) 0.0296(4) 0.037(3) Uani 1 1 d . . .
H67 H 0.8029 0.5012 0.0176 0.044 Uiso 1 1 calc R . .
C68 C 0.8715(11) 0.6201(9) 0.0464(3) 0.027(3) Uani 1 1 d . . .
C69 C 0.6667(12) 0.8424(11) 0.0882(4) 0.043(3) Uani 1 1 d . . .
H69A H 0.5783 0.8359 0.0949 0.065 Uiso 1 1 calc R . .
H69B H 0.6784 0.9140 0.0710 0.065 Uiso 1 1 calc R . .
H69C H 0.7154 0.8379 0.1131 0.065 Uiso 1 1 calc R . .
C70 C 1.0057(11) 0.5751(9) 0.0478(4) 0.035(3) Uani 1 1 d . . .
H70A H 1.0104 0.5029 0.0382 0.052 Uiso 1 1 calc R . .
H70B H 1.0370 0.5661 0.0756 0.052 Uiso 1 1 calc R . .
H70C H 1.0564 0.6273 0.0303 0.052 Uiso 1 1 calc R . .
C71 C 1.1852(11) 0.8622(9) -0.0197(3) 0.026(2) Uani 1 1 d . . .
C72 C 1.2907(11) 0.7827(10) -0.0301(4) 0.035(3) Uani 1 1 d . . .
Mo4 Mo 1.04232(9) 0.57682(8) 0.49607(3) 0.0226(2) Uani 1 1 d . . .
F10 F 0.6469(11) 0.7652(10) 0.5030(4) 0.106(4) Uani 1 1 d U . .
F11 F 0.6232(9) 0.6448(9) 0.5546(3) 0.078(3) Uani 1 1 d U . .
F12 F 0.5582(9) 0.6157(10) 0.4989(4) 0.090(3) Uani 1 1 d U . .
O7 O 0.8685(8) 0.6637(7) 0.5020(2) 0.0346(19) Uani 1 1 d . . .
O8 O 1.2195(7) 0.5004(7) 0.4886(2) 0.035(2) Uani 1 1 d . . .
C73 C 1.0277(10) 0.6155(9) 0.4303(3) 0.027(2) Uani 1 1 d . . .
C74 C 0.9706(11) 0.5493(9) 0.4052(3) 0.030(3) Uani 1 1 d . . .
C75 C 0.9699(14) 0.5789(11) 0.3632(4) 0.045(4) Uani 1 1 d . . .
H75 H 0.9320 0.5326 0.3469 0.054 Uiso 1 1 calc R . .
C76 C 1.0234(18) 0.6744(13) 0.3451(4) 0.064(5) Uani 1 1 d . . .
H76 H 1.0227 0.6941 0.3165 0.076 Uiso 1 1 calc R . .
C77 C 1.0774(16) 0.7402(12) 0.3688(4) 0.053(4) Uani 1 1 d . . .
H77 H 1.1131 0.8067 0.3564 0.064 Uiso 1 1 calc R . .
C78 C 1.0819(12) 0.7125(10) 0.4112(4) 0.032(3) Uani 1 1 d . . .
C79 C 0.9052(11) 0.4473(9) 0.4222(3) 0.028(3) Uani 1 1 d . . .
C80 C 0.7767(13) 0.4557(12) 0.4285(4) 0.045(3) Uani 1 1 d . . .
C81 C 0.7149(16) 0.3590(17) 0.4412(5) 0.069(6) Uani 1 1 d . . .
H81 H 0.6274 0.3637 0.4452 0.083 Uiso 1 1 calc R . .
C82 C 0.7765(19) 0.2592(15) 0.4481(4) 0.075(6) Uani 1 1 d . . .
H82 H 0.7327 0.1952 0.4585 0.090 Uiso 1 1 calc R . .
C83 C 0.8999(18) 0.2480(12) 0.4404(5) 0.066(5) Uani 1 1 d . . .
H83 H 0.9411 0.1763 0.4446 0.080 Uiso 1 1 calc R . .
C84 C 0.9673(13) 0.3427(10) 0.4262(4) 0.040(3) Uani 1 1 d . . .
C85 C 0.7072(16) 0.5676(16) 0.4176(6) 0.075(6) Uani 1 1 d . . .
H85A H 0.6917 0.5825 0.3883 0.112 Uiso 1 1 calc R . .
H85B H 0.7572 0.6259 0.4254 0.112 Uiso 1 1 calc R . .
H85C H 0.6276 0.5668 0.4320 0.112 Uiso 1 1 calc R . .
C86 C 1.0972(15) 0.3269(14) 0.4108(5) 0.060(4) Uani 1 1 d . . .
H86A H 1.0943 0.3218 0.3819 0.090 Uiso 1 1 calc R . .
H86B H 1.1367 0.2583 0.4256 0.090 Uiso 1 1 calc R . .
H86C H 1.1456 0.3903 0.4149 0.090 Uiso 1 1 calc R . .
C87 C 1.1478(11) 0.7894(9) 0.4336(3) 0.028(3) Uani 1 1 d . . .
C88 C 1.2783(12) 0.7800(10) 0.4375(4) 0.034(3) Uani 1 1 d . . .
C89 C 1.3384(12) 0.8583(11) 0.4549(4) 0.044(3) Uani 1 1 d . . .
H89 H 1.4265 0.8518 0.4576 0.052 Uiso 1 1 calc R . .
C90 C 1.2739(13) 0.9458(11) 0.4686(4) 0.045(4) Uani 1 1 d . . .
H90 H 1.3169 0.9984 0.4808 0.053 Uiso 1 1 calc R . .
C91 C 1.1461(13) 0.9559(10) 0.4644(4) 0.040(3) Uani 1 1 d . . .
H91 H 1.1018 1.0165 0.4737 0.048 Uiso 1 1 calc R . .
C92 C 1.0803(11) 0.8796(9) 0.4469(4) 0.032(3) Uani 1 1 d . . .
C93 C 1.3540(14) 0.6889(12) 0.4208(5) 0.053(4) Uani 1 1 d . . .
H93A H 1.4415 0.7077 0.4188 0.080 Uiso 1 1 calc R . .
H93B H 1.3225 0.6822 0.3938 0.080 Uiso 1 1 calc R . .
H93C H 1.3467 0.6181 0.4388 0.080 Uiso 1 1 calc R . .
C94 C 0.9429(12) 0.8978(11) 0.4404(4) 0.043(3) Uani 1 1 d . . .
H94A H 0.9132 0.9635 0.4520 0.064 Uiso 1 1 calc R . .
H94B H 0.9009 0.8325 0.4537 0.064 Uiso 1 1 calc R . .
H94C H 0.9246 0.9094 0.4114 0.064 Uiso 1 1 calc R . .
C95 C 0.7777(12) 0.6043(11) 0.5090(3) 0.035(3) Uani 1 1 d . . .
C96 C 0.6515(14) 0.6601(15) 0.5160(5) 0.058(4) Uani 1 1 d . . .
O9 O 0.9882(14) 0.7471(11) 0.2437(4) 0.089(3) Uani 1 1 d DU . .
C97 C 0.999(2) 0.8515(17) 0.2455(7) 0.093(4) Uani 1 1 d DU . .
H97A H 0.9617 0.8750 0.2701 0.111 Uiso 1 1 calc R . .
H97B H 0.9688 0.9014 0.2209 0.111 Uiso 1 1 calc R . .
C98 C 0.848(2) 0.7474(19) 0.2323(7) 0.098(4) Uani 1 1 d DU . .
H98A H 0.8309 0.8069 0.2090 0.117 Uiso 1 1 calc R . .
H98B H 0.8326 0.6757 0.2231 0.117 Uiso 1 1 calc R . .
C99 C 1.1454(18) 0.8338(16) 0.2478(6) 0.078(5) Uani 1 1 d DU . .
H99A H 1.1722 0.8215 0.2762 0.118 Uiso 1 1 calc R . .
H99B H 1.1834 0.9000 0.2334 0.118 Uiso 1 1 calc R . .
H99C H 1.1714 0.7689 0.2352 0.118 Uiso 1 1 calc R . .
C100 C 0.759(2) 0.763(2) 0.2629(8) 0.119(7) Uani 1 1 d DU . .
H10A H 0.7822 0.7133 0.2879 0.179 Uiso 1 1 calc R . .
H10B H 0.6764 0.7460 0.2541 0.179 Uiso 1 1 calc R . .
H10C H 0.7578 0.8404 0.2676 0.179 Uiso 1 1 calc R . .

loop_
_atom_site_aniso_label
_atom_site_aniso_U_11
_atom_site_aniso_U_22
_atom_site_aniso_U_33
_atom_site_aniso_U_23
_atom_site_aniso_U_13
_atom_site_aniso_U_12
Mo1 0.0158(5) 0.0177(4) 0.0236(5) 0.0006(4) 0.0002(4) -0.0024(3)
Mo2 0.0168(5) 0.0198(4) 0.0234(5) 0.0012(4) -0.0009(4) -0.0037(4)
O1 0.025(4) 0.031(4) 0.027(4) -0.006(3) -0.002(3) -0.006(3)
O2 0.027(4) 0.023(4) 0.035(5) -0.003(3) -0.004(4) 0.000(3)
O3 0.026(4) 0.023(4) 0.040(5) -0.005(4) 0.005(4) -0.002(3)
O4 0.029(4) 0.036(5) 0.026(4) -0.007(4) 0.005(3) -0.009(4)
C1 0.019(5) 0.017(5) 0.022(6) -0.002(4) 0.001(4) -0.004(4)
C2 0.019(5) 0.016(5) 0.028(6) -0.002(4) 0.000(4) -0.002(4)
C3 0.018(6) 0.026(6) 0.035(7) 0.004(5) -0.004(5) 0.000(4)
C4 0.018(6) 0.035(6) 0.037(7) 0.002(5) 0.004(5) -0.006(5)
C5 0.022(6) 0.032(6) 0.029(6) 0.006(5) 0.005(5) -0.003(5)
C6 0.017(5) 0.021(5) 0.027(6) -0.002(4) 0.000(4) -0.002(4)
C7 0.013(5) 0.029(6) 0.031(6) 0.002(5) -0.004(5) -0.001(4)
C8 0.024(6) 0.046(7) 0.035(7) -0.008(6) -0.008(5) 0.002(5)
C9 0.031(7) 0.072(10) 0.032(7) -0.008(7) -0.006(6) -0.007(7)
C10 0.021(7) 0.087(12) 0.030(7) 0.016(8) -0.005(5) -0.011(7)
C11 0.025(7) 0.045(8) 0.046(8) 0.020(6) -0.005(6) -0.010(6)
C12 0.011(5) 0.031(6) 0.039(7) 0.006(5) -0.002(5) -0.001(4)
C13 0.058(9) 0.044(8) 0.058(10) -0.020(7) -0.020(8) -0.004(7)
C14 0.026(7) 0.028(6) 0.060(9) -0.002(6) 0.001(6) 0.003(5)
C15 0.021(6) 0.021(5) 0.022(6) 0.004(4) 0.005(4) -0.005(4)
C16 0.020(6) 0.027(6) 0.022(6) 0.001(5) 0.002(4) -0.002(4)
C17 0.025(6) 0.035(6) 0.027(6) 0.000(5) -0.002(5) -0.006(5)
C18 0.017(6) 0.034(6) 0.033(7) 0.007(5) 0.000(5) 0.005(5)
C19 0.028(6) 0.023(6) 0.034(7) 0.002(5) 0.003(5) 0.002(5)
C20 0.029(6) 0.026(6) 0.023(6) 0.001(5) 0.001(5) -0.005(5)
C21 0.033(7) 0.033(6) 0.034(7) -0.007(5) -0.001(5) 0.001(5)
C22 0.045(8) 0.020(6) 0.040(7) -0.005(5) -0.012(6) -0.002(5)
C23 0.022(6) 0.021(5) 0.029(6) 0.004(5) -0.003(5) -0.004(4)
C24 0.018(6) 0.029(6) 0.029(6) 0.004(5) 0.000(5) -0.007(5)
C25 0.023(6) 0.044(7) 0.039(7) 0.014(6) -0.002(5) -0.005(5)
C26 0.026(7) 0.052(8) 0.049(8) 0.023(7) 0.005(6) -0.012(6)
C27 0.035(7) 0.044(8) 0.046(8) 0.023(6) -0.002(6) -0.011(6)
C28 0.025(6) 0.029(6) 0.036(7) 0.009(5) -0.002(5) -0.007(5)
C29 0.012(5) 0.029(6) 0.027(6) 0.008(5) -0.001(4) -0.003(4)
C30 0.017(6) 0.032(6) 0.032(7) 0.001(5) -0.002(5) 0.002(5)
C31 0.024(6) 0.055(8) 0.025(7) 0.004(6) 0.003(5) -0.001(6)
C32 0.024(6) 0.040(7) 0.037(8) 0.021(6) -0.001(5) -0.005(5)
C33 0.032(7) 0.025(6) 0.051(9) 0.010(6) -0.005(6) -0.002(5)
C34 0.027(6) 0.030(6) 0.033(7) 0.000(5) -0.005(5) -0.003(5)
C35 0.032(7) 0.045(8) 0.047(8) -0.014(6) -0.004(6) -0.007(6)
C36 0.057(9) 0.049(9) 0.045(9) -0.010(7) 0.002(7) -0.002(7)
C37 0.029(7) 0.033(7) 0.044(8) 0.020(6) -0.006(6) -0.012(5)
C38 0.045(8) 0.057(9) 0.041(8) 0.024(7) -0.013(7) -0.028(7)
C39 0.057(11) 0.080(13) 0.060(11) 0.041(10) -0.027(9) -0.042(10)
C40 0.043(10) 0.059(11) 0.118(17) 0.053(11) -0.037(10) -0.019(9)
C41 0.040(9) 0.040(8) 0.107(15) 0.028(9) -0.020(9) -0.003(7)
C42 0.029(7) 0.034(7) 0.071(10) 0.023(7) -0.009(7) -0.010(6)
C43 0.076(12) 0.076(12) 0.038(9) 0.005(8) -0.006(8) -0.031(10)
C44 0.057(10) 0.026(7) 0.092(13) 0.005(7) -0.013(9) -0.008(7)
C45 0.026(6) 0.026(6) 0.039(7) -0.008(5) -0.001(5) -0.005(5)
C46 0.066(10) 0.035(7) 0.040(8) -0.007(6) -0.001(7) -0.006(7)
F1A 0.058(7) 0.045(7) 0.070(8) -0.043(6) -0.020(6) 0.024(6)
F2A 0.092(9) 0.070(8) 0.069(8) -0.027(7) 0.015(7) -0.003(8)
F3A 0.047(7) 0.053(7) 0.078(8) -0.048(6) -0.010(6) -0.013(6)
F1B 0.094(9) 0.110(9) 0.105(9) -0.047(8) 0.012(8) -0.008(8)
F2B 0.091(9) 0.085(9) 0.085(9) -0.036(7) -0.018(8) 0.013(8)
F3B 0.131(10) 0.095(9) 0.108(10) -0.022(8) 0.004(9) -0.002(9)
C47 0.030(7) 0.031(7) 0.039(8) -0.009(6) 0.007(6) -0.008(5)
C48 0.063(10) 0.053(9) 0.051(10) -0.027(8) 0.008(8) -0.014(8)
F4A 0.113(9) 0.081(9) 0.077(9) -0.035(7) -0.014(8) 0.003(8)
F5A 0.112(10) 0.114(10) 0.118(10) -0.044(8) 0.009(8) -0.002(8)
F6A 0.120(10) 0.082(10) 0.102(11) -0.032(8) 0.014(8) -0.024(8)
F4B 0.091(9) 0.065(8) 0.052(7) -0.032(7) 0.018(7) -0.002(7)
F5B 0.095(9) 0.055(8) 0.076(9) -0.027(7) 0.019(8) 0.001(7)
F6B 0.110(9) 0.098(9) 0.103(10) -0.048(8) 0.019(8) -0.031(8)
Mo3 0.0202(5) 0.0167(4) 0.0168(5) -0.0004(3) -0.0004(4) -0.0015(3)
F7 0.077(6) 0.084(6) 0.065(6) -0.002(5) -0.002(5) 0.046(5)
F8 0.062(5) 0.052(5) 0.132(8) -0.015(5) 0.050(5) -0.001(4)
F9 0.068(5) 0.061(5) 0.081(6) -0.036(5) 0.000(5) 0.014(4)
O5 0.028(4) 0.019(4) 0.022(4) -0.001(3) 0.003(3) -0.001(3)
O6 0.024(4) 0.025(4) 0.022(4) -0.001(3) 0.001(3) 0.000(3)
C49 0.019(5) 0.018(5) 0.021(6) -0.004(4) 0.004(4) 0.002(4)
C50 0.025(6) 0.018(5) 0.021(6) -0.004(4) 0.005(4) -0.001(4)
C51 0.038(7) 0.018(5) 0.021(6) 0.004(4) 0.003(5) -0.003(5)
C52 0.046(7) 0.028(6) 0.018(6) 0.001(5) -0.001(5) 0.003(5)
C53 0.039(7) 0.027(6) 0.020(6) -0.004(5) -0.004(5) -0.005(5)
C54 0.025(6) 0.022(5) 0.016(5) -0.003(4) 0.001(4) 0.001(4)
C55 0.030(6) 0.025(6) 0.020(6) -0.003(4) -0.012(5) -0.005(5)
C56 0.030(6) 0.037(7) 0.024(6) -0.003(5) -0.006(5) -0.012(5)
C57 0.045(8) 0.045(8) 0.032(7) 0.003(6) -0.006(6) -0.018(6)
C58 0.062(9) 0.027(6) 0.034(7) 0.000(5) -0.011(7) -0.017(6)
C59 0.059(9) 0.027(6) 0.034(7) -0.006(5) -0.015(6) -0.004(6)
C60 0.042(7) 0.026(6) 0.021(6) -0.006(5) -0.007(5) -0.003(5)
C61 0.033(7) 0.056(8) 0.028(7) -0.003(6) -0.006(5) -0.002(6)
C62 0.047(8) 0.032(7) 0.036(7) -0.005(6) 0.003(6) 0.004(6)
C63 0.027(6) 0.021(5) 0.022(6) 0.001(4) 0.002(5) -0.006(5)
C64 0.027(6) 0.031(6) 0.031(7) 0.009(5) 0.002(5) -0.008(5)
C65 0.026(6) 0.048(8) 0.038(7) 0.013(6) 0.002(5) -0.012(6)
C66 0.042(8) 0.055(9) 0.035(7) 0.003(6) -0.005(6) -0.031(7)
C67 0.055(9) 0.033(7) 0.025(7) -0.005(5) 0.006(6) -0.023(6)
C68 0.032(6) 0.027(6) 0.022(6) 0.002(5) 0.005(5) -0.012(5)
C69 0.026(7) 0.038(7) 0.062(9) 0.001(6) 0.014(6) 0.002(6)
C70 0.043(7) 0.024(6) 0.039(7) -0.008(5) 0.010(6) -0.004(5)
C71 0.034(7) 0.026(6) 0.018(6) -0.001(5) 0.002(5) 0.001(5)
C72 0.031(7) 0.034(7) 0.039(7) -0.001(6) 0.002(6) 0.007(5)
Mo4 0.0277(5) 0.0228(4) 0.0166(5) 0.0008(4) -0.0002(4) -0.0061(4)
F10 0.082(7) 0.082(7) 0.142(8) 0.013(6) 0.028(6) 0.035(6)
F11 0.061(5) 0.110(7) 0.063(6) -0.018(5) 0.017(5) 0.016(5)
F12 0.054(5) 0.123(8) 0.095(7) -0.028(6) -0.005(5) 0.013(5)
O7 0.042(5) 0.032(4) 0.027(5) 0.001(4) 0.004(4) 0.006(4)
O8 0.030(5) 0.046(5) 0.026(5) 0.005(4) 0.001(4) -0.004(4)
C73 0.031(6) 0.027(6) 0.021(6) 0.002(5) 0.001(5) -0.005(5)
C74 0.044(7) 0.027(6) 0.018(6) -0.002(5) 0.001(5) -0.007(5)
C75 0.071(10) 0.045(8) 0.021(7) -0.003(6) -0.006(6) -0.020(7)
C76 0.119(15) 0.054(9) 0.018(7) 0.005(6) -0.003(8) -0.037(10)
C77 0.094(12) 0.041(8) 0.024(7) 0.006(6) 0.002(7) -0.032(8)
C78 0.043(7) 0.028(6) 0.025(6) 0.001(5) 0.004(5) -0.009(5)
C79 0.038(7) 0.031(6) 0.016(6) -0.003(5) -0.001(5) -0.007(5)
C80 0.042(8) 0.058(9) 0.042(8) -0.025(7) 0.005(6) -0.012(7)
C81 0.061(11) 0.112(16) 0.047(10) -0.038(11) 0.024(8) -0.048(11)
C82 0.117(17) 0.078(13) 0.032(9) 0.004(8) -0.006(10) -0.072(13)
C83 0.109(16) 0.034(8) 0.052(10) 0.015(7) -0.039(10) -0.020(9)
C84 0.054(9) 0.033(7) 0.032(7) -0.002(5) -0.017(6) -0.005(6)
C85 0.053(10) 0.096(14) 0.086(14) -0.056(12) -0.005(9) 0.016(10)
C86 0.064(11) 0.071(11) 0.045(9) -0.019(8) -0.009(8) 0.024(9)
C87 0.038(7) 0.024(6) 0.021(6) 0.004(5) 0.001(5) -0.010(5)
C88 0.042(7) 0.030(6) 0.026(6) 0.010(5) 0.006(5) -0.008(5)
C89 0.036(7) 0.043(8) 0.047(8) 0.015(6) -0.003(6) -0.014(6)
C90 0.061(9) 0.034(7) 0.038(8) 0.006(6) -0.010(7) -0.025(7)
C91 0.053(9) 0.025(6) 0.041(8) -0.002(6) -0.001(6) -0.012(6)
C92 0.039(7) 0.027(6) 0.027(6) 0.004(5) 0.000(5) -0.007(5)
C93 0.053(9) 0.045(8) 0.057(10) 0.002(7) 0.018(7) 0.001(7)
C94 0.039(8) 0.039(7) 0.048(8) 0.003(6) -0.004(6) 0.001(6)
C95 0.037(7) 0.047(8) 0.019(6) 0.002(5) 0.005(5) 0.006(6)
C96 0.039(9) 0.074(12) 0.055(10) 0.001(8) 0.000(7) 0.015(8)
O9 0.117(6) 0.073(6) 0.071(6) 0.000(5) 0.007(5) 0.012(5)
C97 0.115(7) 0.079(7) 0.080(7) -0.004(7) 0.001(7) 0.002(6)
C98 0.109(7) 0.087(7) 0.092(8) 0.002(7) 0.002(6) -0.001(7)
C99 0.097(7) 0.069(8) 0.064(8) 0.007(7) -0.002(7) -0.004(7)
C100 0.121(9) 0.116(10) 0.120(10) -0.017(9) 0.005(8) -0.003(9)

loop_
_atom_type_symbol
_atom_type_description
_atom_type_scat_dispersion_real
_atom_type_scat_dispersion_imag
_atom_type_scat_source
C C 0.0033 0.0016 'International Tables Vol C Tables 4.2.6.8 and 6.1.1.4'
H H 0.0000 0.0000 'International Tables Vol C Tables 4.2.6.8 and 6.1.1.4'
O O 0.0106 0.0060 'International Tables Vol C Tables 4.2.6.8 and 6.1.1.4'
F F 0.0171 0.0103 'International Tables Vol C Tables 4.2.6.8 and 6.1.1.4'
Mo Mo -1.6832 0.6857 'International Tables Vol C Tables 4.2.6.8 and 6.1.1.4'

loop_
_geom_angle_atom_site_label_1
_geom_angle_atom_site_label_2
_geom_angle_atom_site_label_3
_geom_angle
_geom_angle_site_symmetry_1
_geom_angle_site_symmetry_3
Mo2 Mo1 O1 91.8(2) . .
Mo2 Mo1 O3 91.4(2) . .
O1 Mo1 O3 176.5(3) . .
Mo2 Mo1 C1 99.0(3) . .
O1 Mo1 C1 85.0(3) . .
O3 Mo1 C1 93.2(3) . .
Mo1 Mo2 O4 92.0(2) . .
Mo1 Mo2 O2 91.7(2) . .
O4 Mo2 O2 176.2(3) . .
Mo1 Mo2 C23 98.8(3) . .
O4 Mo2 C23 87.3(4) . .
O2 Mo2 C23 91.4(4) . .
C45 O1 Mo1 115.2(7) . .
C45 O2 Mo2 115.9(7) . .
C47 O3 Mo1 115.6(7) . .
C47 O4 Mo2 115.8(8) . .
C6 C1 C2 116.6(9) . .
C6 C1 Mo1 116.8(7) . .
C2 C1 Mo1 126.0(7) . .
C3 C2 C1 122.2(10) . .
C3 C2 C7 118.3(9) . .
C1 C2 C7 119.4(9) . .
C2 C3 C4 119.8(10) . .
C2 C3 H3 120.1 . .
C4 C3 H3 120.1 . .
C5 C4 C3 119.7(10) . .
C5 C4 H4 120.2 . .
C3 C4 H4 120.2 . .
C4 C5 C6 121.2(10) . .
C4 C5 H5 119.4 . .
C6 C5 H5 119.4 . .
C5 C6 C1 120.5(10) . .
C5 C6 C15 116.3(9) . .
C1 C6 C15 123.0(9) . .
C8 C7 C12 119.8(11) . .
C8 C7 C2 119.1(10) . .
C12 C7 C2 120.7(10) . .
C9 C8 C7 119.9(12) . .
C9 C8 C13 119.9(12) . .
C7 C8 C13 120.2(11) . .
C10 C9 C8 119.9(13) . .
C10 C9 H9 120.0 . .
C8 C9 H9 120.0 . .
C11 C10 C9 121.3(12) . .
C11 C10 H10 119.3 . .
C9 C10 H10 119.3 . .
C10 C11 C12 120.2(13) . .
C10 C11 H11 119.9 . .
C12 C11 H11 119.9 . .
C7 C12 C11 118.3(12) . .
C7 C12 C14 120.6(11) . .
C11 C12 C14 120.2(11) . .
C8 C13 H13A 109.5 . .
C8 C13 H13B 109.5 . .
H13A C13 H13B 109.5 . .
C8 C13 H13C 109.5 . .
H13A C13 H13C 109.5 . .
H13B C13 H13C 109.5 . .
C12 C14 H14A 109.5 . .
C12 C14 H14B 109.5 . .
H14A C14 H14B 109.5 . .
C12 C14 H14C 109.5 . .
H14A C14 H14C 109.5 . .
H14B C14 H14C 109.5 . .
C16 C15 C20 119.5(10) . .
C16 C15 C6 121.9(10) . .
C20 C15 C6 118.2(10) . .
C17 C16 C15 119.5(10) . .
C17 C16 C21 119.1(10) . .
C15 C16 C21 121.4(10) . .
C18 C17 C16 121.1(11) . .
C18 C17 H17 119.4 . .
C16 C17 H17 119.4 . .
C19 C18 C17 119.5(10) . .
C19 C18 H18 120.3 . .
C17 C18 H18 120.3 . .
C18 C19 C20 121.0(11) . .
C18 C19 H19 119.5 . .
C20 C19 H19 119.5 . .
C19 C20 C15 119.4(10) . .
C19 C20 C22 119.0(10) . .
C15 C20 C22 121.5(10) . .
C16 C21 H21A 109.5 . .
C16 C21 H21B 109.5 . .
H21A C21 H21B 109.5 . .
C16 C21 H21C 109.5 . .
H21A C21 H21C 109.5 . .
H21B C21 H21C 109.5 . .
C20 C22 H22A 109.5 . .
C20 C22 H22B 109.5 . .
H22A C22 H22B 109.5 . .
C20 C22 H22C 109.5 . .
H22A C22 H22C 109.5 . .
H22B C22 H22C 109.5 . .
C24 C23 C28 117.2(10) . .
C24 C23 Mo2 127.0(8) . .
C28 C23 Mo2 115.7(8) . .
C25 C24 C23 121.7(10) . .
C25 C24 C29 118.0(10) . .
C23 C24 C29 120.3(9) . .
C26 C25 C24 120.0(11) . .
C26 C25 H25 120.0 . .
C24 C25 H25 120.0 . .
C27 C26 C25 119.5(11) . .
C27 C26 H26 120.2 . .
C25 C26 H26 120.2 . .
C26 C27 C28 121.3(11) . .
C26 C27 H27 119.4 . .
C28 C27 H27 119.4 . .
C27 C28 C23 120.3(11) . .
C27 C28 C37 116.4(10) . .
C23 C28 C37 123.2(10) . .
C30 C29 C34 119.0(10) . .
C30 C29 C24 121.5(10) . .
C34 C29 C24 119.2(10) . .
C29 C30 C31 119.2(11) . .
C29 C30 C35 120.4(10) . .
C31 C30 C35 119.7(11) . .
C32 C31 C30 120.6(12) . .
C32 C31 H31 119.7 . .
C30 C31 H31 119.7 . .
C33 C32 C31 120.2(11) . .
C33 C32 H32 119.9 . .
C31 C32 H32 119.9 . .
C32 C33 C34 121.4(12) . .
C32 C33 H33 119.3 . .
C34 C33 H33 119.3 . .
C33 C34 C29 119.0(11) . .
C33 C34 C36 120.6(12) . .
C29 C34 C36 120.2(11) . .
C30 C35 H35A 109.5 . .
C30 C35 H35B 109.5 . .
H35A C35 H35B 109.5 . .
C30 C35 H35C 109.5 . .
H35A C35 H35C 109.5 . .
H35B C35 H35C 109.5 . .
C34 C36 H36A 109.5 . .
C34 C36 H36B 109.5 . .
H36A C36 H36B 109.5 . .
C34 C36 H36C 109.5 . .
H36A C36 H36C 109.5 . .
H36B C36 H36C 109.5 . .
C42 C37 C38 120.1(13) . .
C42 C37 C28 119.4(12) . .
C38 C37 C28 120.1(13) . .
C39 C38 C37 117.6(17) . .
C39 C38 C43 120.4(15) . .
C37 C38 C43 122.1(13) . .
C40 C39 C38 121.3(16) . .
C40 C39 H39 119.4 . .
C38 C39 H39 119.4 . .
C41 C40 C39 120.8(15) . .
C41 C40 H40 119.6 . .
C39 C40 H40 119.6 . .
C40 C41 C42 120.2(18) . .
C40 C41 H41 119.9 . .
C42 C41 H41 119.9 . .
C41 C42 C37 120.1(15) . .
C41 C42 C44 118.7(15) . .
C37 C42 C44 121.1(12) . .
C38 C43 H43A 109.5 . .
C38 C43 H43B 109.5 . .
H43A C43 H43B 109.5 . .
C38 C43 H43C 109.5 . .
H43A C43 H43C 109.5 . .
H43B C43 H43C 109.5 . .
C42 C44 H44A 109.5 . .
C42 C44 H44B 109.5 . .
H44A C44 H44B 109.5 . .
C42 C44 H44C 109.5 . .
H44A C44 H44C 109.5 . .
H44B C44 H44C 109.5 . .
O2 C45 O1 125.4(11) . .
O2 C45 C46 117.7(10) . .
O1 C45 C46 116.9(10) . .
F3B C46 F2A 130.0 . .
F3B C46 F1B 115.5 . .
F2A C46 F1B 57.6 . .
F3B C46 F1A 57.2 . .
F2A C46 F1A 108.0 . .
F1B C46 F1A 60.9 . .
F3B C46 F3A 46.5 . .
F2A C46 F3A 104.7 . .
F1B C46 F3A 141.6 . .
F1A C46 F3A 100.8 . .
F3B C46 F2B 110.4 . .
F1B C46 F2B 101.3 . .
F1A C46 F2B 136.3 . .
F3A C46 F2B 67.6 . .
F3B C46 C45 112.6(8) . .
F2A C46 C45 116.5(8) . .
F1B C46 C45 107.2(8) . .
F1A C46 C45 114.1(8) . .
F3A C46 C45 111.1(8) . .
F2B C46 C45 109.2(8) . .
O4 C47 O3 125.2(11) . .
O4 C47 C48 117.3(11) . .
O3 C47 C48 117.5(11) . .
F6B C48 F4B 113.6 . .
F6B C48 F5B 98.5 . .
F4B C48 F5B 99.6 . .
F6B C48 F5A 123.0 . .
F4B C48 F5A 65.3 . .
F6B C48 F4A 66.0 . .
F4B C48 F4A 56.9 . .
F5B C48 F4A 135.8 . .
F5A C48 F4A 116.5 . .
F4B C48 F6A 135.1 . .
F5B C48 F6A 78.2 . .
F5A C48 F6A 111.4 . .
F4A C48 F6A 93.4 . .
F6B C48 C47 114.7(8) . .
F4B C48 C47 114.5(9) . .
F5B C48 C47 113.9(9) . .
F5A C48 C47 116.0(8) . .
F4A C48 C47 110.1(9) . .
F6A C48 C47 106.8(8) . .
O6 Mo3 O5 176.4(3) . .
O6 Mo3 Mo3 91.6(2) . 2_775
O5 Mo3 Mo3 91.7(2) . 2_775
O6 Mo3 C49 90.4(3) . .
O5 Mo3 C49 87.7(3) . .
Mo3 Mo3 C49 100.2(3) 2_775 .
C71 O5 Mo3 115.5(7) . .
C71 O6 Mo3 115.3(7) 2_775 .
C54 C49 C50 116.7(9) . .
C54 C49 Mo3 126.5(8) . .
C50 C49 Mo3 116.8(7) . .
C51 C50 C49 120.6(10) . .
C51 C50 C63 115.8(9) . .
C49 C50 C63 123.5(9) . .
C52 C51 C50 120.5(10) . .
C52 C51 H51 119.7 . .
C50 C51 H51 119.7 . .
C53 C52 C51 119.9(10) . .
C53 C52 H52 120.0 . .
C51 C52 H52 120.0 . .
C52 C53 C54 119.3(10) . .
C52 C53 H53 120.4 . .
C54 C53 H53 120.4 . .
C53 C54 C49 122.8(10) . .
C53 C54 C55 117.6(9) . .
C49 C54 C55 119.5(9) . .
C56 C55 C60 119.8(10) . .
C56 C55 C54 122.3(10) . .
C60 C55 C54 117.7(10) . .
C55 C56 C57 118.4(12) . .
C55 C56 C61 120.7(11) . .
C57 C56 C61 119.9(11) . .
C58 C57 C56 120.4(13) . .
C58 C57 H57 119.8 . .
C56 C57 H57 119.8 . .
C59 C58 C57 121.0(12) . .
C59 C58 H58 119.5 . .
C57 C58 H58 119.5 . .
C58 C59 C60 120.8(13) . .
C58 C59 H59 119.6 . .
C60 C59 H59 119.6 . .
C59 C60 C55 119.2(12) . .
C59 C60 C62 119.9(11) . .
C55 C60 C62 120.9(10) . .
C56 C61 H61A 109.5 . .
C56 C61 H61B 109.5 . .
H61A C61 H61B 109.5 . .
C56 C61 H61C 109.5 . .
H61A C61 H61C 109.5 . .
H61B C61 H61C 109.5 . .
C60 C62 H62A 109.5 . .
C60 C62 H62B 109.5 . .
H62A C62 H62B 109.5 . .
C60 C62 H62C 109.5 . .
H62A C62 H62C 109.5 . .
H62B C62 H62C 109.5 . .
C64 C63 C68 120.7(10) . .
C64 C63 C50 119.0(10) . .
C68 C63 C50 120.1(10) . .
C65 C64 C63 118.6(12) . .
C65 C64 C69 119.4(11) . .
C63 C64 C69 121.9(11) . .
C66 C65 C64 121.4(12) . .
C66 C65 H65 119.3 . .
C64 C65 H65 119.3 . .
C67 C66 C65 119.5(11) . .
C67 C66 H66 120.3 . .
C65 C66 H66 120.3 . .
C66 C67 C68 121.5(12) . .
C66 C67 H67 119.3 . .
C68 C67 H67 119.3 . .
C67 C68 C63 118.4(11) . .
C67 C68 C70 120.3(11) . .
C63 C68 C70 121.3(10) . .
C64 C69 H69A 109.5 . .
C64 C69 H69B 109.5 . .
H69A C69 H69B 109.5 . .
C64 C69 H69C 109.5 . .
H69A C69 H69C 109.5 . .
H69B C69 H69C 109.5 . .
C68 C70 H70A 109.5 . .
C68 C70 H70B 109.5 . .
H70A C70 H70B 109.5 . .
C68 C70 H70C 109.5 . .
H70A C70 H70C 109.5 . .
H70B C70 H70C 109.5 . .
O5 C71 O6 125.8(10) . 2_775
O5 C71 C72 116.7(10) . .
O6 C71 C72 117.5(10) 2_775 .
F8 C72 F7 111.0(12) . .
F8 C72 F9 106.6(11) . .
F7 C72 F9 104.1(11) . .
F8 C72 C71 112.8(10) . .
F7 C72 C71 111.0(10) . .
F9 C72 C71 111.0(10) . .
Mo4 Mo4 O8 92.0(2) 2_766 .
Mo4 Mo4 O7 91.5(2) 2_766 .
O8 Mo4 O7 176.3(3) . .
Mo4 Mo4 C73 98.3(3) 2_766 .
O8 Mo4 C73 88.1(4) . .
O7 Mo4 C73 90.4(4) . .
C95 O7 Mo4 115.4(8) . .
C95 O8 Mo4 115.3(8) 2_766 .
C78 C73 C74 117.1(10) . .
C78 C73 Mo4 117.7(8) . .
C74 C73 Mo4 125.2(8) . .
C75 C74 C73 121.0(11) . .
C75 C74 C79 117.1(10) . .
C73 C74 C79 121.9(10) . .
C76 C75 C74 120.8(12) . .
C76 C75 H75 119.6 . .
C74 C75 H75 119.6 . .
C77 C76 C75 119.1(12) . .
C77 C76 H76 120.4 . .
C75 C76 H76 120.4 . .
C76 C77 C78 121.8(12) . .
C76 C77 H77 119.1 . .
C78 C77 H77 119.1 . .
C77 C78 C73 120.0(11) . .
C77 C78 C87 116.7(11) . .
C73 C78 C87 123.3(10) . .
C84 C79 C80 119.8(12) . .
C84 C79 C74 120.4(11) . .
C80 C79 C74 119.1(11) . .
C81 C80 C79 118.7(15) . .
C81 C80 C85 121.7(15) . .
C79 C80 C85 119.3(13) . .
C82 C81 C80 121.2(16) . .
C82 C81 H81 119.4 . .
C80 C81 H81 119.4 . .
C81 C82 C83 121.3(15) . .
C81 C82 H82 119.4 . .
C83 C82 H82 119.4 . .
C82 C83 C84 120.1(16) . .
C82 C83 H83 119.9 . .
C84 C83 H83 119.9 . .
C79 C84 C83 118.5(14) . .
C79 C84 C86 122.0(12) . .
C83 C84 C86 119.0(14) . .
C80 C85 H85A 109.5 . .
C80 C85 H85B 109.5 . .
H85A C85 H85B 109.5 . .
C80 C85 H85C 109.5 . .
H85A C85 H85C 109.5 . .
H85B C85 H85C 109.5 . .
C84 C86 H86A 109.5 . .
C84 C86 H86B 109.5 . .
H86A C86 H86B 109.5 . .
C84 C86 H86C 109.5 . .
H86A C86 H86C 109.5 . .
H86B C86 H86C 109.5 . .
C88 C87 C92 119.8(11) . .
C88 C87 C78 120.1(11) . .
C92 C87 C78 119.7(11) . .
C89 C88 C87 119.3(12) . .
C89 C88 C93 119.7(13) . .
C87 C88 C93 120.9(12) . .
C90 C89 C88 121.7(13) . .
C90 C89 H89 119.2 . .
C88 C89 H89 119.2 . .
C89 C90 C91 119.2(12) . .
C89 C90 H90 120.4 . .
C91 C90 H90 120.4 . .
C90 C91 C92 121.7(13) . .
C90 C91 H91 119.1 . .
C92 C91 H91 119.1 . .
C91 C92 C87 118.4(12) . .
C91 C92 C94 120.0(12) . .
C87 C92 C94 121.6(11) . .
C88 C93 H93A 109.5 . .
C88 C93 H93B 109.5 . .
H93A C93 H93B 109.5 . .
C88 C93 H93C 109.5 . .
H93A C93 H93C 109.5 . .
H93B C93 H93C 109.5 . .
C92 C94 H94A 109.5 . .
C92 C94 H94B 109.5 . .
H94A C94 H94B 109.5 . .
C92 C94 H94C 109.5 . .
H94A C94 H94C 109.5 . .
H94B C94 H94C 109.5 . .
O7 C95 O8 125.7(12) . 2_766
O7 C95 C96 118.4(12) . .
O8 C95 C96 115.9(12) 2_766 .
F10 C96 F11 108.5(16) . .
F10 C96 F12 108.2(14) . .
F11 C96 F12 103.6(14) . .
F10 C96 C95 112.5(14) . .
F11 C96 C95 110.9(12) . .
F12 C96 C95 112.7(14) . .
C97 O9 C98 100.5(16) . .
O9 C97 C99 90.8(16) . .
O9 C97 H97A 113.5 . .
C99 C97 H97A 113.5 . .
O9 C97 H97B 113.5 . .
C99 C97 H97B 113.5 . .
H97A C97 H97B 110.8 . .
C100 C98 O9 117(2) . .
C100 C98 H98A 107.9 . .
O9 C98 H98A 107.9 . .
C100 C98 H98B 107.9 . .
O9 C98 H98B 107.9 . .
H98A C98 H98B 107.2 . .
C97 C99 H99A 109.5 . .
C97 C99 H99B 109.5 . .
H99A C99 H99B 109.5 . .
C97 C99 H99C 109.5 . .
H99A C99 H99C 109.5 . .
H99B C99 H99C 109.5 . .
C98 C100 H10A 109.5 . .
C98 C100 H10B 109.5 . .
H10A C100 H10B 109.5 . .
C98 C100 H10C 109.5 . .
H10A C100 H10C 109.5 . .
H10B C100 H10C 109.5 . .

loop_
_geom_bond_atom_site_label_1
_geom_bond_atom_site_label_2
_geom_bond_distance
_geom_bond_site_symmetry_2
Mo1 Mo2 2.1075(13) .
Mo1 O1 2.123(8) .
Mo1 O3 2.124(8) .
Mo1 C1 2.175(10) .
Mo2 O4 2.110(8) .
Mo2 O2 2.115(8) .
Mo2 C23 2.177(11) .
O1 C45 1.263(14) .
O2 C45 1.252(14) .
O3 C47 1.260(15) .
O4 C47 1.257(15) .
C1 C6 1.414(15) .
C1 C2 1.414(14) .
C2 C3 1.385(15) .
C2 C7 1.500(15) .
C3 C4 1.389(16) .
C3 H3 0.9500 .
C4 C5 1.376(16) .
C4 H4 0.9500 .
C5 C6 1.396(15) .
C5 H5 0.9500 .
C6 C15 1.498(15) .
C7 C8 1.404(17) .
C7 C12 1.407(15) .
C8 C9 1.387(18) .
C8 C13 1.512(18) .
C9 C10 1.37(2) .
C9 H9 0.9500 .
C10 C11 1.37(2) .
C10 H10 0.9500 .
C11 C12 1.409(17) .
C11 H11 0.9500 .
C12 C14 1.494(18) .
C13 H13A 0.9800 .
C13 H13B 0.9800 .
C13 H13C 0.9800 .
C14 H14A 0.9800 .
C14 H14B 0.9800 .
C14 H14C 0.9800 .
C15 C16 1.404(15) .
C15 C20 1.405(15) .
C16 C17 1.386(16) .
C16 C21 1.510(16) .
C17 C18 1.385(17) .
C17 H17 0.9500 .
C18 C19 1.380(17) .
C18 H18 0.9500 .
C19 C20 1.393(16) .
C19 H19 0.9500 .
C20 C22 1.505(16) .
C21 H21A 0.9800 .
C21 H21B 0.9800 .
C21 H21C 0.9800 .
C22 H22A 0.9800 .
C22 H22B 0.9800 .
C22 H22C 0.9800 .
C23 C24 1.400(15) .
C23 C28 1.414(15) .
C24 C25 1.397(16) .
C24 C29 1.496(15) .
C25 C26 1.387(17) .
C25 H25 0.9500 .
C26 C27 1.369(18) .
C26 H26 0.9500 .
C27 C28 1.401(17) .
C27 H27 0.9500 .
C28 C37 1.500(17) .
C29 C30 1.401(16) .
C29 C34 1.429(16) .
C30 C31 1.407(16) .
C30 C35 1.504(17) .
C31 C32 1.383(18) .
C31 H31 0.9500 .
C32 C33 1.363(19) .
C32 H32 0.9500 .
C33 C34 1.392(16) .
C33 H33 0.9500 .
C34 C36 1.505(18) .
C35 H35A 0.9800 .
C35 H35B 0.9800 .
C35 H35C 0.9800 .
C36 H36A 0.9800 .
C36 H36B 0.9800 .
C36 H36C 0.9800 .
C37 C42 1.40(2) .
C37 C38 1.411(19) .
C38 C39 1.40(2) .
C38 C43 1.49(2) .
C39 C40 1.38(3) .
C39 H39 0.9500 .
C40 C41 1.36(3) .
C40 H40 0.9500 .
C41 C42 1.386(19) .
C41 H41 0.9500 .
C42 C44 1.51(2) .
C43 H43A 0.9800 .
C43 H43B 0.9800 .
C43 H43C 0.9800 .
C44 H44A 0.9800 .
C44 H44B 0.9800 .
C44 H44C 0.9800 .
C45 C46 1.538(13) .
C46 F3B 1.1275 .
C46 F2A 1.2162 .
C46 F1B 1.2406 .
C46 F1A 1.2590 .
C46 F3A 1.2841 .
C46 F2B 1.3049 .
C47 C48 1.523(13) .
C48 F6B 1.1868 .
C48 F4B 1.2056 .
C48 F5B 1.3079 .
C48 F5A 1.3226 .
C48 F4A 1.3851 .
C48 F6A 1.4588 .
Mo3 O6 2.114(7) .
Mo3 O5 2.115(7) .
Mo3 Mo3 2.1149(17) 2_775
Mo3 C49 2.188(10) .
F7 C72 1.300(15) .
F8 C72 1.290(15) .
F9 C72 1.331(15) .
O5 C71 1.252(13) .
O6 C71 1.262(13) 2_775
C49 C54 1.396(14) .
C49 C50 1.405(14) .
C50 C51 1.402(15) .
C50 C63 1.512(15) .
C51 C52 1.381(16) .
C51 H51 0.9500 .
C52 C53 1.380(16) .
C52 H52 0.9500 .
C53 C54 1.388(15) .
C53 H53 0.9500 .
C54 C55 1.501(14) .
C55 C56 1.408(16) .
C55 C60 1.417(16) .
C56 C57 1.415(17) .
C56 C61 1.507(18) .
C57 C58 1.38(2) .
C57 H57 0.9500 .
C58 C59 1.36(2) .
C58 H58 0.9500 .
C59 C60 1.393(16) .
C59 H59 0.9500 .
C60 C62 1.510(17) .
C61 H61A 0.9800 .
C61 H61B 0.9800 .
C61 H61C 0.9800 .
C62 H62A 0.9800 .
C62 H62B 0.9800 .
C62 H62C 0.9800 .
C63 C64 1.405(16) .
C63 C68 1.406(16) .
C64 C65 1.385(17) .
C64 C69 1.504(18) .
C65 C66 1.38(2) .
C65 H65 0.9500 .
C66 C67 1.379(19) .
C66 H66 0.9500 .
C67 C68 1.388(16) .
C67 H67 0.9500 .
C68 C70 1.516(17) .
C69 H69A 0.9800 .
C69 H69B 0.9800 .
C69 H69C 0.9800 .
C70 H70A 0.9800 .
C70 H70B 0.9800 .
C70 H70C 0.9800 .
C71 O6 1.262(13) 2_775
C71 C72 1.529(16) .
Mo4 Mo4 2.1021(18) 2_766
Mo4 O8 2.110(8) .
Mo4 O7 2.125(8) .
Mo4 C73 2.180(11) .
F10 C96 1.285(19) .
F11 C96 1.311(18) .
F12 C96 1.335(19) .
O7 C95 1.245(15) .
O8 C95 1.263(15) 2_766
C73 C78 1.406(15) .
C73 C74 1.414(16) .
C74 C75 1.393(16) .
C74 C79 1.493(15) .
C75 C76 1.378(19) .
C75 H75 0.9500 .
C76 C77 1.362(19) .
C76 H76 0.9500 .
C77 C78 1.404(17) .
C77 H77 0.9500 .
C78 C87 1.494(16) .
C79 C84 1.397(17) .
C79 C80 1.398(18) .
C80 C81 1.39(2) .
C80 C85 1.52(2) .
C81 C82 1.34(3) .
C81 H81 0.9500 .
C82 C83 1.35(3) .
C82 H82 0.9500 .
C83 C84 1.41(2) .
C83 H83 0.9500 .
C84 C86 1.50(2) .
C85 H85A 0.9800 .
C85 H85B 0.9800 .
C85 H85C 0.9800 .
C86 H86A 0.9800 .
C86 H86B 0.9800 .
C86 H86C 0.9800 .
C87 C88 1.407(17) .
C87 C92 1.413(17) .
C88 C89 1.380(18) .
C88 C93 1.519(19) .
C89 C90 1.38(2) .
C89 H89 0.9500 .
C90 C91 1.379(19) .
C90 H90 0.9500 .
C91 C92 1.395(17) .
C91 H91 0.9500 .
C92 C94 1.495(18) .
C93 H93A 0.9800 .
C93 H93B 0.9800 .
C93 H93C 0.9800 .
C94 H94A 0.9800 .
C94 H94B 0.9800 .
C94 H94C 0.9800 .
C95 O8 1.263(15) 2_766
C95 C96 1.521(19) .
O9 C97 1.29(2) .
O9 C98 1.56(2) .
C97 C99 1.58(3) .
C97 H97A 0.9900 .
C97 H97B 0.9900 .
C98 C100 1.42(3) .
C98 H98A 0.9900 .
C98 H98B 0.9900 .
C99 H99A 0.9800 .
C99 H99B 0.9800 .
C99 H99C 0.9800 .
C100 H10A 0.9800 .
C100 H10B 0.9800 .
C100 H10C 0.9800 .

loop_
_geom_torsion_atom_site_label_1
_geom_torsion_atom_site_label_2
_geom_torsion_atom_site_label_3
_geom_torsion_atom_site_label_4
_geom_torsion
_geom_torsion_site_symmetry_1
_geom_torsion_site_symmetry_4
O1 Mo1 Mo2 O4 179.3(3) . .
O3 Mo1 Mo2 O4 0.7(3) . .
C1 Mo1 Mo2 O4 94.1(3) . .
O1 Mo1 Mo2 O2 -1.5(3) . .
O3 Mo1 Mo2 O2 179.9(3) . .
C1 Mo1 Mo2 O2 -86.7(3) . .
O1 Mo1 Mo2 C23 -93.1(4) . .
O3 Mo1 Mo2 C23 88.2(4) . .
C1 Mo1 Mo2 C23 -178.3(4) . .
Mo2 Mo1 O1 C45 0.4(7) . .
C1 Mo1 O1 C45 99.3(8) . .
Mo1 Mo2 O2 C45 3.1(8) . .
C23 Mo2 O2 C45 102.0(8) . .
Mo2 Mo1 O3 C47 -0.8(8) . .
C1 Mo1 O3 C47 -99.8(8) . .
Mo1 Mo2 O4 C47 -0.8(8) . .
C23 Mo2 O4 C47 -99.5(8) . .
Mo2 Mo1 C1 C6 168.3(7) . .
O1 Mo1 C1 C6 77.3(8) . .
O3 Mo1 C1 C6 -99.7(8) . .
Mo2 Mo1 C1 C2 -2.3(9) . .
O1 Mo1 C1 C2 -93.3(9) . .
O3 Mo1 C1 C2 89.6(9) . .
C6 C1 C2 C3 -3.4(15) . .
Mo1 C1 C2 C3 167.2(8) . .
C6 C1 C2 C7 173.1(9) . .
Mo1 C1 C2 C7 -16.2(14) . .
C1 C2 C3 C4 0.7(17) . .
C7 C2 C3 C4 -175.9(10) . .
C2 C3 C4 C5 1.6(18) . .
C3 C4 C5 C6 -1.0(18) . .
C4 C5 C6 C1 -1.9(17) . .
C4 C5 C6 C15 173.4(11) . .
C2 C1 C6 C5 4.0(15) . .
Mo1 C1 C6 C5 -167.5(8) . .
C2 C1 C6 C15 -171.0(9) . .
Mo1 C1 C6 C15 17.5(13) . .
C3 C2 C7 C8 88.0(13) . .
C1 C2 C7 C8 -88.7(12) . .
C3 C2 C7 C12 -85.0(13) . .
C1 C2 C7 C12 98.4(12) . .
C12 C7 C8 C9 -4.4(17) . .
C2 C7 C8 C9 -177.4(10) . .
C12 C7 C8 C13 173.9(11) . .
C2 C7 C8 C13 0.9(17) . .
C7 C8 C9 C10 -1.7(19) . .
C13 C8 C9 C10 -180.0(12) . .
C8 C9 C10 C11 4(2) . .
C9 C10 C11 C12 0.4(19) . .
C8 C7 C12 C11 8.3(16) . .
C2 C7 C12 C11 -178.8(10) . .
C8 C7 C12 C14 -160.9(10) . .
C2 C7 C12 C14 12.0(15) . .
C10 C11 C12 C7 -6.4(17) . .
C10 C11 C12 C14 162.8(11) . .
C5 C6 C15 C16 78.4(13) . .
C1 C6 C15 C16 -106.5(12) . .
C5 C6 C15 C20 -94.4(13) . .
C1 C6 C15 C20 80.7(13) . .
C20 C15 C16 C17 -0.7(16) . .
C6 C15 C16 C17 -173.4(10) . .
C20 C15 C16 C21 177.2(10) . .
C6 C15 C16 C21 4.5(16) . .
C15 C16 C17 C18 1.1(17) . .
C21 C16 C17 C18 -176.9(10) . .
C16 C17 C18 C19 -0.8(17) . .
C17 C18 C19 C20 0.2(17) . .
C18 C19 C20 C15 0.2(17) . .
C18 C19 C20 C22 176.7(11) . .
C16 C15 C20 C19 0.1(16) . .
C6 C15 C20 C19 173.1(10) . .
C16 C15 C20 C22 -176.4(10) . .
C6 C15 C20 C22 -3.4(16) . .
Mo1 Mo2 C23 C24 -4.0(11) . .
O4 Mo2 C23 C24 87.7(10) . .
O2 Mo2 C23 C24 -95.9(10) . .
Mo1 Mo2 C23 C28 -179.8(8) . .
O4 Mo2 C23 C28 -88.2(9) . .
O2 Mo2 C23 C28 88.3(9) . .
C28 C23 C24 C25 -0.9(18) . .
Mo2 C23 C24 C25 -176.7(10) . .
C28 C23 C24 C29 177.9(11) . .
Mo2 C23 C24 C29 2.1(16) . .
C23 C24 C25 C26 2(2) . .
C29 C24 C25 C26 -177.0(12) . .
C24 C25 C26 C27 -1(2) . .
C25 C26 C27 C28 0(2) . .
C26 C27 C28 C23 1(2) . .
C26 C27 C28 C37 -177.4(14) . .
C24 C23 C28 C27 -0.5(18) . .
Mo2 C23 C28 C27 175.7(10) . .
C24 C23 C28 C37 177.9(12) . .
Mo2 C23 C28 C37 -5.8(16) . .
C25 C24 C29 C30 -98.2(14) . .
C23 C24 C29 C30 82.9(14) . .
C25 C24 C29 C34 75.7(14) . .
C23 C24 C29 C34 -103.2(13) . .
C34 C29 C30 C31 7.5(15) . .
C24 C29 C30 C31 -178.6(10) . .
C34 C29 C30 C35 -163.2(10) . .
C24 C29 C30 C35 10.7(15) . .
C29 C30 C31 C32 -4.9(17) . .
C35 C30 C31 C32 165.8(11) . .
C30 C31 C32 C33 -1.0(18) . .
C31 C32 C33 C34 4.2(18) . .
C32 C33 C34 C29 -1.5(18) . .
C32 C33 C34 C36 -177.4(12) . .
C30 C29 C34 C33 -4.4(16) . .
C24 C29 C34 C33 -178.4(10) . .
C30 C29 C34 C36 171.5(11) . .
C24 C29 C34 C36 -2.5(16) . .
C27 C28 C37 C42 89.4(16) . .
C23 C28 C37 C42 -89.2(15) . .
C27 C28 C37 C38 -83.4(15) . .
C23 C28 C37 C38 98.1(15) . .
C42 C37 C38 C39 0.8(18) . .
C28 C37 C38 C39 173.5(11) . .
C42 C37 C38 C43 -178.1(13) . .
C28 C37 C38 C43 -5.4(18) . .
C37 C38 C39 C40 0(2) . .
C43 C38 C39 C40 179.3(14) . .
C38 C39 C40 C41 -1(3) . .
C39 C40 C41 C42 1(3) . .
C40 C41 C42 C37 0(2) . .
C40 C41 C42 C44 -176.5(14) . .
C38 C37 C42 C41 -1(2) . .
C28 C37 C42 C41 -173.8(12) . .
C38 C37 C42 C44 175.6(12) . .
C28 C37 C42 C44 2.8(19) . .
Mo2 O2 C45 O1 -3.8(15) . .
Mo2 O2 C45 C46 175.8(7) . .
Mo1 O1 C45 O2 2.2(15) . .
Mo1 O1 C45 C46 -177.4(6) . .
O2 C45 C46 F3B 34.8(13) . .
O1 C45 C46 F3B -145.5(11) . .
O2 C45 C46 F2A -155.0(11) . .
O1 C45 C46 F2A 24.6(14) . .
O2 C45 C46 F1B -93.2(12) . .
O1 C45 C46 F1B 86.4(12) . .
O2 C45 C46 F1A -28.0(14) . .
O1 C45 C46 F1A 151.6(11) . .
O2 C45 C46 F3A 85.2(12) . .
O1 C45 C46 F3A -95.2(12) . .
O2 C45 C46 F2B 157.8(11) . .
O1 C45 C46 F2B -22.6(13) . .
Mo2 O4 C47 O3 0.4(15) . .
Mo2 O4 C47 C48 178.0(7) . .
Mo1 O3 C47 O4 0.3(15) . .
Mo1 O3 C47 C48 -177.3(7) . .
O4 C47 C48 F6B 90.5(12) . .
O3 C47 C48 F6B -91.7(12) . .
O4 C47 C48 F4B -43.4(13) . .
O3 C47 C48 F4B 134.4(11) . .
O4 C47 C48 F5B -157.1(10) . .
O3 C47 C48 F5B 20.7(14) . .
O4 C47 C48 F5A -116.6(11) . .
O3 C47 C48 F5A 61.2(13) . .
O4 C47 C48 F4A 18.4(13) . .
O3 C47 C48 F4A -163.8(11) . .
O4 C47 C48 F6A 118.6(11) . .
O3 C47 C48 F6A -63.6(12) . .
Mo3 Mo3 O5 C71 -1.0(7) 2_775 .
C49 Mo3 O5 C71 -101.1(8) . .
Mo3 Mo3 O6 C71 2.2(7) 2_775 2_775
C49 Mo3 O6 C71 102.4(8) . 2_775
O6 Mo3 C49 C54 -86.3(9) . .
O5 Mo3 C49 C54 96.7(9) . .
Mo3 Mo3 C49 C54 5.4(9) 2_775 .
O6 Mo3 C49 C50 95.7(8) . .
O5 Mo3 C49 C50 -81.3(8) . .
Mo3 Mo3 C49 C50 -172.6(7) 2_775 .
C54 C49 C50 C51 -3.9(15) . .
Mo3 C49 C50 C51 174.3(8) . .
C54 C49 C50 C63 173.0(10) . .
Mo3 C49 C50 C63 -8.8(13) . .
C49 C50 C51 C52 0.3(17) . .
C63 C50 C51 C52 -176.8(10) . .
C50 C51 C52 C53 2.4(18) . .
C51 C52 C53 C54 -1.4(18) . .
C52 C53 C54 C49 -2.5(17) . .
C52 C53 C54 C55 173.2(11) . .
C50 C49 C54 C53 5.1(16) . .
Mo3 C49 C54 C53 -172.9(8) . .
C50 C49 C54 C55 -170.5(10) . .
Mo3 C49 C54 C55 11.5(14) . .
C53 C54 C55 C56 92.5(13) . .
C49 C54 C55 C56 -91.7(13) . .
C53 C54 C55 C60 -82.1(13) . .
C49 C54 C55 C60 93.7(12) . .
C60 C55 C56 C57 -6.8(16) . .
C54 C55 C56 C57 178.7(10) . .
C60 C55 C56 C61 161.8(10) . .
C54 C55 C56 C61 -12.7(16) . .
C55 C56 C57 C58 4.8(17) . .
C61 C56 C57 C58 -164.0(11) . .
C56 C57 C58 C59 0.9(19) . .
C57 C58 C59 C60 -4.6(19) . .
C58 C59 C60 C55 2.4(17) . .
C58 C59 C60 C62 -180.0(12) . .
C56 C55 C60 C59 3.3(16) . .
C54 C55 C60 C59 178.1(10) . .
C56 C55 C60 C62 -174.2(10) . .
C54 C55 C60 C62 0.5(15) . .
C51 C50 C63 C64 93.9(12) . .
C49 C50 C63 C64 -83.2(13) . .
C51 C50 C63 C68 -80.0(13) . .
C49 C50 C63 C68 103.0(12) . .
C68 C63 C64 C65 -2.2(16) . .
C50 C63 C64 C65 -176.1(10) . .
C68 C63 C64 C69 174.1(11) . .
C50 C63 C64 C69 0.2(16) . .
C63 C64 C65 C66 1.0(18) . .
C69 C64 C65 C66 -175.4(12) . .
C64 C65 C66 C67 0.9(19) . .
C65 C66 C67 C68 -1.8(18) . .
C66 C67 C68 C63 0.6(17) . .
C66 C67 C68 C70 176.7(11) . .
C64 C63 C68 C67 1.5(16) . .
C50 C63 C68 C67 175.2(10) . .
C64 C63 C68 C70 -174.7(10) . .
C50 C63 C68 C70 -0.9(16) . .
Mo3 O5 C71 O6 -0.7(14) . 2_775
Mo3 O5 C71 C72 179.3(7) . .
O5 C71 C72 F8 166.7(11) . .
O6 C71 C72 F8 -13.3(16) 2_775 .
O5 C71 C72 F7 -68.1(14) . .
O6 C71 C72 F7 111.9(12) 2_775 .
O5 C71 C72 F9 47.2(14) . .
O6 C71 C72 F9 -132.8(11) 2_775 .
Mo4 Mo4 O7 C95 2.0(8) 2_766 .
C73 Mo4 O7 C95 100.3(8) . .
Mo4 Mo4 O8 C95 -0.4(8) 2_766 2_766
C73 Mo4 O8 C95 -98.6(8) . 2_766
Mo4 Mo4 C73 C78 -176.2(9) 2_766 .
O8 Mo4 C73 C78 -84.4(9) . .
O7 Mo4 C73 C78 92.3(9) . .
Mo4 Mo4 C73 C74 2.1(11) 2_766 .
O8 Mo4 C73 C74 93.9(10) . .
O7 Mo4 C73 C74 -89.4(10) . .
C78 C73 C74 C75 0.7(19) . .
Mo4 C73 C74 C75 -177.6(10) . .
C78 C73 C74 C79 -177.3(11) . .
Mo4 C73 C74 C79 4.4(17) . .
C73 C74 C75 C76 -1(2) . .
C79 C74 C75 C76 177.2(15) . .
C74 C75 C76 C77 0(3) . .
C75 C76 C77 C78 1(3) . .
C76 C77 C78 C73 -1(2) . .
C76 C77 C78 C87 177.9(16) . .
C74 C73 C78 C77 0.3(19) . .
Mo4 C73 C78 C77 178.7(11) . .
C74 C73 C78 C87 -178.8(11) . .
Mo4 C73 C78 C87 -0.3(16) . .
C75 C74 C79 C84 86.5(15) . .
C73 C74 C79 C84 -95.4(15) . .
C75 C74 C79 C80 -84.2(15) . .
C73 C74 C79 C80 93.9(15) . .
C84 C79 C80 C81 4.1(19) . .
C74 C79 C80 C81 174.9(12) . .
C84 C79 C80 C85 -170.3(12) . .
C74 C79 C80 C85 0.5(18) . .
C79 C80 C81 C82 1(2) . .
C85 C80 C81 C82 175.3(16) . .
C80 C81 C82 C83 -4(3) . .
C81 C82 C83 C84 2(2) . .
C80 C79 C84 C83 -6.1(18) . .
C74 C79 C84 C83 -176.7(11) . .
C80 C79 C84 C86 165.7(12) . .
C74 C79 C84 C86 -4.9(18) . .
C82 C83 C84 C79 3(2) . .
C82 C83 C84 C86 -169.0(14) . .
C77 C78 C87 C88 -82.3(16) . .
C73 C78 C87 C88 96.7(15) . .
C77 C78 C87 C92 90.4(15) . .
C73 C78 C87 C92 -90.5(15) . .
C92 C87 C88 C89 1.1(17) . .
C78 C87 C88 C89 173.8(11) . .
C92 C87 C88 C93 -175.5(11) . .
C78 C87 C88 C93 -2.8(17) . .
C87 C88 C89 C90 0.0(19) . .
C93 C88 C89 C90 176.5(12) . .
C88 C89 C90 C91 -1(2) . .
C89 C90 C91 C92 0(2) . .
C90 C91 C92 C87 0.6(18) . .
C90 C91 C92 C94 -175.9(12) . .
C88 C87 C92 C91 -1.3(17) . .
C78 C87 C92 C91 -174.0(11) . .
C88 C87 C92 C94 175.1(11) . .
C78 C87 C92 C94 2.4(17) . .
Mo4 O7 C95 O8 -2.4(16) . 2_766
Mo4 O7 C95 C96 176.6(9) . .
O7 C95 C96 F10 18(2) . .
O8 C95 C96 F10 -163.0(14) 2_766 .
O7 C95 C96 F11 -103.8(16) . .
O8 C95 C96 F11 75.3(17) 2_766 .
O7 C95 C96 F12 140.6(14) . .
O8 C95 C96 F12 -40.3(18) 2_766 .
C98 O9 C97 C99 -169.1(14) . .
C97 O9 C98 C100 -72(2) . .
